data_7035840
loop_
_publ_author_name
'Patel, Dipti'
'Wooles, Ashley'
'Cornish, Andrew D.'
'Steven, Lindsey'
'Davies, E. Stephen'
'Evans, David J.'
'McMaster, Jonathan'
'Lewis, William'
'Blake, Alexander J.'
'Liddle, Stephen T.'

_publ_section_title
;
 Synthesis and characterisation of halide, separated ion pair, and hydride
 cyclopentadienyl iron bis(diphenylphosphino)ethane derivatives.
;
_journal_issue 31
_journal_name_full 'Dalton transactions (Cambridge, England : 2003)'
_journal_page_first 14159
_journal_page_last 14177
_journal_paper_doi 10.1039/c5dt00704f
_journal_volume 44
_journal_year 2015
_chemical_formula_moiety 'C33 H32 Fe N P2, C2 H3 N, I'
_chemical_formula_sum 'C35 H35 Fe I N2 P2'
_chemical_formula_weight 728.34
_chemical_name_systematic
; 
 ? 
;
_space_group_IT_number 14
_symmetry_cell_setting monoclinic
_symmetry_space_group_name_Hall '-P 2yn'
_symmetry_space_group_name_H-M 'P 1 21/n 1'
_atom_sites_solution_hydrogens 'geom, Me from difmap'
_atom_sites_solution_primary direct
_atom_sites_solution_secondary difmap
_audit_creation_method 'enCIFer editing of SHELXL97 CIF output'
_audit_update_record
;
2015-05-11 deposited with the CCDC.
2015-07-07 downloaded from the CCDC.
;
_cell_angle_alpha 90.00
_cell_angle_beta 100.7010(10)
_cell_angle_gamma 90.00
_cell_formula_units_Z 4
_cell_length_a 9.7426(7)
_cell_length_b 16.3594(11)
_cell_length_c 20.3596(14)
_cell_measurement_temperature 90(2)
_cell_measurement_theta_max 27.49
_cell_measurement_theta_min 2.18
_cell_volume 3188.5(4)
_computing_cell_refinement 'Bruker SAINT version 6.36A (Bruker, 2000)'
_computing_data_collection 'Bruker SMART version 5.625 (Bruker, 2001)'
_computing_data_reduction 'Bruker SAINT; SHELXTL (Sheldrick, 2008)'
_computing_molecular_graphics 'SHELXTL (Sheldrick, 2008)'
_computing_publication_material 'enCIFer(Allen et al., 2004); PLATON (Spek, 2009)'
_computing_structure_refinement 'SHELXL97 (Sheldrick, 2008)'
_computing_structure_solution 'SHELXTL (Sheldrick, 2008)'
_diffrn_ambient_temperature 90(2)
_diffrn_measured_fraction_theta_full 0.996
_diffrn_measured_fraction_theta_max 0.996
_diffrn_measurement_device_type 'Bruker SMART APEX CCD diffractometer'
_diffrn_measurement_method '\w rotation with narrow frames'
_diffrn_radiation_monochromator graphite
_diffrn_radiation_source 'normal-focus sealed tube'
_diffrn_radiation_type MoK\a
_diffrn_radiation_wavelength 0.71073
_diffrn_reflns_av_R_equivalents 0.0296
_diffrn_reflns_av_sigmaI/netI 0.0379
_diffrn_reflns_limit_h_max 10
_diffrn_reflns_limit_h_min -12
_diffrn_reflns_limit_k_max 21
_diffrn_reflns_limit_k_min -21
_diffrn_reflns_limit_l_max 23
_diffrn_reflns_limit_l_min -26
_diffrn_reflns_number 19781
_diffrn_reflns_theta_full 27.57
_diffrn_reflns_theta_max 27.57
_diffrn_reflns_theta_min 2.04
_diffrn_standards_decay_% 0
_diffrn_standards_number 0
_exptl_absorpt_coefficient_mu 1.569
_exptl_absorpt_correction_T_max 0.746
_exptl_absorpt_correction_T_min 0.676
_exptl_absorpt_correction_type multi-scan
_exptl_absorpt_process_details 'SADABS 2007/2'
_exptl_crystal_colour RED
_exptl_crystal_density_diffrn 1.517
_exptl_crystal_density_method 'not measured'
_exptl_crystal_description COLUMN
_exptl_crystal_F_000 1472
_exptl_crystal_size_max 0.08
_exptl_crystal_size_mid 0.06
_exptl_crystal_size_min 0.05
_refine_diff_density_max 0.835
_refine_diff_density_min -0.390
_refine_diff_density_rms 0.092
_refine_ls_extinction_method none
_refine_ls_goodness_of_fit_ref 1.022
_refine_ls_hydrogen_treatment constr
_refine_ls_matrix_type full
_refine_ls_number_parameters 372
_refine_ls_number_reflns 7350
_refine_ls_number_restraints 0
_refine_ls_restrained_S_all 1.022
_refine_ls_R_factor_all 0.0399
_refine_ls_R_factor_gt 0.0326
_refine_ls_shift/su_max 0.090
_refine_ls_shift/su_mean 0.003
_refine_ls_structure_factor_coef Fsqd
_refine_ls_weighting_details 'calc w=1/[\s^2^(Fo^2^)+(0.0358P)^2^+1.5431P] where P=(Fo^2^+2Fc^2^)/3'
_refine_ls_weighting_scheme calc
_refine_ls_wR_factor_gt 0.0724
_refine_ls_wR_factor_ref 0.0771
_reflns_number_gt 6342
_reflns_number_total 7350
_reflns_threshold_expression >2sigma(I)
_cod_data_source_file c5dt00704f2.cif
_cod_data_source_block 1SIP
_cod_depositor_comments
;
The following automatic conversions were performed:

'_symmetry_cell_setting' value 'Monoclinic' changed to 'monoclinic'
according to
/usr/data/users/saulius/crontab/automatic-downloads/rss-feeds/RSC/lib/dictionaries/cif_core.dic
dictionary named 'cif_core.dic' version 2.4.2 from 2011-04-26.

Automatic conversion script
Id: cif_fix_values 3271 2015-04-21 07:52:19Z andrius 

 Adding full bibliography for 7035824--7035849.cif.
;
_cod_original_sg_symbol_H-M 'P2(1)/n  '
_cod_database_code 7035840

loop_
_symmetry_equiv_pos_as_xyz
'x, y, z'
'-x+1/2, y+1/2, -z+1/2'
'-x, -y, -z'
'x-1/2, -y-1/2, z-1/2'

loop_
_atom_site_label
_atom_site_type_symbol
_atom_site_fract_x
_atom_site_fract_y
_atom_site_fract_z
_atom_site_U_iso_or_equiv
_atom_site_adp_type
_atom_site_occupancy
_atom_site_symmetry_multiplicity
_atom_site_calc_flag
_atom_site_refinement_flags
I1 I 0.751528(17) 0.846057(10) 0.189847(9) 0.02168(6) Uani 1 1 d .
Fe1 Fe 0.28279(4) 0.99725(2) 0.298579(17) 0.01397(8) Uani 1 1 d .
C1 C 0.4947(3) 1.13894(15) 0.25816(13) 0.0185(5) Uani 1 1 d .
H1A H 0.5508 1.1885 0.2724 0.022 Uiso 1 1 calc R
H1B H 0.5473 1.1038 0.2319 0.022 Uiso 1 1 calc R
C2 C 0.3532(3) 1.16252(14) 0.21620(13) 0.0175(5) Uani 1 1 d .
H2A H 0.3659 1.1834 0.1721 0.021 Uiso 1 1 calc R
H2B H 0.3094 1.2061 0.2390 0.021 Uiso 1 1 calc R
P1 P 0.45819(6) 1.08326(4) 0.33144(3) 0.01426(13) Uani 1 1 d .
C3 C 0.4246(3) 1.16271(15) 0.38955(12) 0.0164(5) Uani 1 1 d .
C4 C 0.3733(3) 1.13804(15) 0.44653(13) 0.0188(5) Uani 1 1 d .
H4 H 0.3590 1.0815 0.4537 0.023 Uiso 1 1 calc R
C5 C 0.3431(3) 1.19456(17) 0.49230(13) 0.0227(6) Uani 1 1 d .
H5 H 0.3115 1.1767 0.5313 0.027 Uiso 1 1 calc R
C6 C 0.3591(3) 1.27765(17) 0.48119(14) 0.0251(6) Uani 1 1 d .
H6 H 0.3367 1.3168 0.5120 0.030 Uiso 1 1 calc R
C7 C 0.4082(3) 1.30283(16) 0.42451(14) 0.0240(6) Uani 1 1 d .
H7 H 0.4196 1.3595 0.4168 0.029 Uiso 1 1 calc R
C8 C 0.4406(3) 1.24581(15) 0.37910(13) 0.0197(5) Uani 1 1 d .
H8 H 0.4741 1.2638 0.3406 0.024 Uiso 1 1 calc R
C9 C 0.6261(2) 1.04014(14) 0.37124(13) 0.0165(5) Uani 1 1 d .
C10 C 0.7028(3) 0.99320(16) 0.33289(14) 0.0210(5) Uani 1 1 d .
H10 H 0.6726 0.9904 0.2858 0.025 Uiso 1 1 calc R
C11 C 0.8206(3) 0.95129(16) 0.36219(14) 0.0228(6) Uani 1 1 d .
H11 H 0.8704 0.9194 0.3354 0.027 Uiso 1 1 calc R
C12 C 0.8672(3) 0.95543(16) 0.43084(14) 0.0234(6) Uani 1 1 d .
H12 H 0.9480 0.9259 0.4511 0.028 Uiso 1 1 calc R
C13 C 0.7954(3) 1.00267(16) 0.46961(14) 0.0208(5) Uani 1 1 d .
H13 H 0.8282 1.0066 0.5164 0.025 Uiso 1 1 calc R
C14 C 0.6750(3) 1.04445(15) 0.44008(13) 0.0192(5) Uani 1 1 d .
H14 H 0.6257 1.0762 0.4671 0.023 Uiso 1 1 calc R
P2 P 0.24007(7) 1.07054(4) 0.20527(3) 0.01513(13) Uani 1 1 d .
C15 C 0.0618(3) 1.10906(15) 0.18350(12) 0.0162(5) Uani 1 1 d .
C16 C 0.0296(3) 1.19207(15) 0.17462(13) 0.0203(5) Uani 1 1 d .
H16 H 0.1027 1.2309 0.1763 0.024 Uiso 1 1 calc R
C17 C -0.1081(3) 1.21828(16) 0.16335(13) 0.0227(6) Uani 1 1 d .
H17 H -0.1288 1.2750 0.1586 0.027 Uiso 1 1 calc R
C18 C -0.2161(3) 1.16161(16) 0.15902(14) 0.0229(6) Uani 1 1 d .
H18 H -0.3106 1.1794 0.1509 0.028 Uiso 1 1 calc R
C19 C -0.1849(3) 1.07877(16) 0.16666(13) 0.0216(5) Uani 1 1 d .
H19 H -0.2583 1.0399 0.1631 0.026 Uiso 1 1 calc R
C20 C -0.0473(3) 1.05267(15) 0.17939(13) 0.0193(5) Uani 1 1 d .
H20 H -0.0269 0.9961 0.1854 0.023 Uiso 1 1 calc R
C21 C 0.2737(3) 1.02634(15) 0.12732(13) 0.0181(5) Uani 1 1 d .
C22 C 0.1825(3) 1.03874(16) 0.06642(13) 0.0210(5) Uani 1 1 d .
H22 H 0.0994 1.0695 0.0652 0.025 Uiso 1 1 calc R
C23 C 0.2135(3) 1.00599(16) 0.00729(14) 0.0235(6) Uani 1 1 d .
H23 H 0.1519 1.0151 -0.0340 0.028 Uiso 1 1 calc R
C24 C 0.3335(3) 0.96054(16) 0.00909(13) 0.0240(6) Uani 1 1 d .
H24 H 0.3541 0.9383 -0.0311 0.029 Uiso 1 1 calc R
C25 C 0.4242(3) 0.94721(16) 0.06926(14) 0.0235(6) Uani 1 1 d .
H25 H 0.5065 0.9157 0.0703 0.028 Uiso 1 1 calc R
C26 C 0.3945(3) 0.98011(15) 0.12799(13) 0.0197(5) Uani 1 1 d .
H26 H 0.4569 0.9710 0.1690 0.024 Uiso 1 1 calc R
C27 C 0.4000(3) 0.89346(14) 0.28802(13) 0.0195(5) Uani 1 1 d .
H27 H 0.4867 0.8941 0.2731 0.023 Uiso 1 1 calc R
C28 C 0.2655(3) 0.88605(15) 0.24723(13) 0.0192(5) Uani 1 1 d .
H28 H 0.2472 0.8802 0.2000 0.023 Uiso 1 1 calc R
C29 C 0.1631(3) 0.88881(14) 0.28830(13) 0.0192(5) Uani 1 1 d .
H29 H 0.0647 0.8857 0.2738 0.023 Uiso 1 1 calc R
C30 C 0.2361(3) 0.89709(15) 0.35566(13) 0.0201(5) Uani 1 1 d .
H30 H 0.1941 0.9002 0.3941 0.024 Uiso 1 1 calc R
C31 C 0.3807(3) 0.89985(14) 0.35561(14) 0.0211(5) Uani 1 1 d .
H31 H 0.4526 0.9051 0.3939 0.025 Uiso 1 1 calc R
N1 N 0.1527(2) 1.06414(12) 0.33261(10) 0.0166(4) Uani 1 1 d .
C32 C 0.0742(3) 1.10589(15) 0.35126(13) 0.0191(5) Uani 1 1 d .
C33 C -0.0232(3) 1.16154(17) 0.37498(16) 0.0293(7) Uani 1 1 d .
H33A H 0.0258 1.1919 0.4138 0.044 Uiso 1 1 calc R
H33B H -0.0997 1.1301 0.3877 0.044 Uiso 1 1 calc R
H33C H -0.0611 1.2000 0.3393 0.044 Uiso 1 1 calc R
N2 N 0.4998(3) 0.74122(19) -0.05850(17) 0.0544(9) Uani 1 1 d .
C34 C 0.6101(3) 0.75240(19) -0.03176(16) 0.0329(7) Uani 1 1 d .
C35 C 0.7508(3) 0.76590(19) 0.00435(17) 0.0354(7) Uani 1 1 d .
H35A H 0.8156 0.7665 -0.0272 0.053 Uiso 1 1 calc R
H35B H 0.7768 0.7219 0.0369 0.053 Uiso 1 1 calc R
H35C H 0.7552 0.8185 0.0277 0.053 Uiso 1 1 calc R

loop_
_atom_site_aniso_label
_atom_site_aniso_U_11
_atom_site_aniso_U_22
_atom_site_aniso_U_33
_atom_site_aniso_U_23
_atom_site_aniso_U_13
_atom_site_aniso_U_12
I1 0.01890(10) 0.01914(9) 0.02678(10) -0.00404(7) 0.00369(7) -0.00059(6)
Fe1 0.01387(18) 0.01251(16) 0.01554(18) 0.00020(13) 0.00273(13) 0.00002(13)
C1 0.0163(12) 0.0193(12) 0.0204(13) -0.0005(10) 0.0045(10) -0.0031(10)
C2 0.0203(13) 0.0154(11) 0.0169(12) 0.0005(10) 0.0040(10) -0.0027(10)
P1 0.0136(3) 0.0150(3) 0.0142(3) -0.0007(2) 0.0025(2) -0.0004(2)
C3 0.0123(12) 0.0197(12) 0.0166(12) -0.0016(10) 0.0011(9) 0.0016(9)
C4 0.0159(12) 0.0188(12) 0.0216(13) 0.0002(10) 0.0030(10) -0.0021(10)
C5 0.0203(14) 0.0287(14) 0.0192(13) -0.0044(11) 0.0042(10) 0.0022(11)
C6 0.0252(15) 0.0247(14) 0.0242(14) -0.0058(11) 0.0015(11) 0.0073(11)
C7 0.0285(15) 0.0179(12) 0.0230(14) -0.0006(11) -0.0019(11) 0.0041(11)
C8 0.0174(13) 0.0207(12) 0.0201(13) 0.0008(10) 0.0012(10) -0.0001(10)
C9 0.0133(12) 0.0145(11) 0.0213(13) -0.0005(10) 0.0018(9) -0.0015(9)
C10 0.0166(13) 0.0252(13) 0.0204(13) -0.0019(11) 0.0018(10) -0.0024(10)
C11 0.0166(13) 0.0228(13) 0.0291(15) -0.0034(11) 0.0048(11) 0.0016(11)
C12 0.0157(13) 0.0223(13) 0.0308(15) 0.0024(11) 0.0010(11) 0.0026(11)
C13 0.0162(13) 0.0253(13) 0.0192(13) 0.0023(11) -0.0012(10) -0.0033(10)
C14 0.0175(13) 0.0198(12) 0.0210(13) -0.0013(10) 0.0052(10) -0.0011(10)
P2 0.0153(3) 0.0136(3) 0.0158(3) 0.0000(2) 0.0012(2) -0.0008(2)
C15 0.0173(12) 0.0165(12) 0.0149(12) -0.0014(9) 0.0032(9) 0.0011(10)
C16 0.0219(14) 0.0177(12) 0.0203(13) 0.0026(10) 0.0016(10) -0.0009(10)
C17 0.0252(15) 0.0190(13) 0.0226(14) 0.0018(11) 0.0010(11) 0.0052(11)
C18 0.0159(13) 0.0300(14) 0.0224(14) 0.0013(11) 0.0021(10) 0.0065(11)
C19 0.0184(13) 0.0256(13) 0.0199(13) -0.0004(11) 0.0016(10) -0.0027(11)
C20 0.0213(13) 0.0168(12) 0.0188(13) 0.0001(10) 0.0008(10) -0.0006(10)
C21 0.0190(13) 0.0165(12) 0.0189(13) -0.0013(10) 0.0040(10) -0.0052(10)
C22 0.0215(13) 0.0210(12) 0.0203(13) -0.0020(10) 0.0035(10) -0.0020(11)
C23 0.0255(14) 0.0270(14) 0.0166(13) 0.0002(11) 0.0006(10) -0.0041(11)
C24 0.0290(15) 0.0269(14) 0.0179(13) -0.0026(11) 0.0089(11) -0.0059(12)
C25 0.0221(14) 0.0232(13) 0.0267(15) -0.0027(11) 0.0086(11) -0.0016(11)
C26 0.0192(13) 0.0215(12) 0.0181(13) -0.0006(10) 0.0028(10) -0.0034(10)
C27 0.0183(13) 0.0127(11) 0.0278(14) 0.0001(10) 0.0054(10) 0.0021(10)
C28 0.0251(14) 0.0137(11) 0.0182(13) -0.0001(10) 0.0024(10) -0.0018(10)
C29 0.0193(13) 0.0131(11) 0.0257(14) -0.0007(10) 0.0054(10) -0.0026(10)
C30 0.0260(14) 0.0144(12) 0.0217(13) 0.0013(10) 0.0087(11) -0.0024(10)
C31 0.0264(14) 0.0121(11) 0.0229(14) 0.0044(10) -0.0004(11) 0.0017(10)
N1 0.0149(10) 0.0174(10) 0.0167(11) 0.0016(8) 0.0013(8) -0.0024(8)
C32 0.0185(13) 0.0185(12) 0.0199(13) 0.0009(10) 0.0027(10) -0.0024(10)
C33 0.0231(15) 0.0246(14) 0.0425(18) 0.0000(13) 0.0120(13) 0.0056(12)
N2 0.0327(18) 0.0523(19) 0.070(2) 0.0194(17) -0.0124(15) -0.0047(15)
C34 0.0381(19) 0.0301(16) 0.0313(17) 0.0073(13) 0.0084(14) 0.0026(14)
C35 0.0346(18) 0.0288(16) 0.0382(18) 0.0004(14) -0.0051(14) -0.0051(13)

loop_
_atom_type_symbol
_atom_type_description
_atom_type_scat_dispersion_real
_atom_type_scat_dispersion_imag
_atom_type_scat_source
C C 0.0033 0.0016 'International Tables Vol C Tables 4.2.6.8 and 6.1.1.4'
H H 0.0000 0.0000 'International Tables Vol C Tables 4.2.6.8 and 6.1.1.4'
N N 0.0061 0.0033 'International Tables Vol C Tables 4.2.6.8 and 6.1.1.4'
P P 0.1023 0.0942 'International Tables Vol C Tables 4.2.6.8 and 6.1.1.4'
Fe Fe 0.3463 0.8444 'International Tables Vol C Tables 4.2.6.8 and 6.1.1.4'
I I -0.4742 1.8119 'International Tables Vol C Tables 4.2.6.8 and 6.1.1.4'

loop_
_geom_angle_atom_site_label_1
_geom_angle_atom_site_label_2
_geom_angle_atom_site_label_3
_geom_angle
N1 Fe1 C27 157.55(9)
N1 Fe1 C28 133.37(10)
C27 Fe1 C28 39.83(10)
N1 Fe1 C31 120.13(10)
C27 Fe1 C31 39.98(10)
C28 Fe1 C31 66.48(10)
N1 Fe1 C30 91.13(9)
C27 Fe1 C30 66.48(10)
C28 Fe1 C30 66.00(10)
C31 Fe1 C30 39.21(10)
N1 Fe1 C29 97.25(9)
C27 Fe1 C29 66.89(10)
C28 Fe1 C29 39.41(9)
C31 Fe1 C29 66.55(10)
C30 Fe1 C29 39.61(10)
N1 Fe1 P1 93.06(6)
C27 Fe1 P1 98.17(7)
C28 Fe1 P1 133.55(7)
C31 Fe1 P1 93.98(8)
C30 Fe1 P1 124.05(8)
C29 Fe1 P1 160.52(8)
N1 Fe1 P2 88.23(6)
C27 Fe1 P2 111.84(8)
C28 Fe1 P2 93.28(7)
C31 Fe1 P2 151.56(8)
C30 Fe1 P2 150.10(8)
C29 Fe1 P2 110.89(8)
P1 Fe1 P2 85.82(3)
C2 C1 P1 106.74(16)
C2 C1 H1A 110.4
P1 C1 H1A 110.4
C2 C1 H1B 110.4
P1 C1 H1B 110.4
H1A C1 H1B 108.6
C1 C2 P2 108.44(16)
C1 C2 H2A 110.0
P2 C2 H2A 110.0
C1 C2 H2B 110.0
P2 C2 H2B 110.0
H2A C2 H2B 108.4
C9 P1 C3 103.94(11)
C9 P1 C1 105.01(11)
C3 P1 C1 104.95(12)
C9 P1 Fe1 117.70(8)
C3 P1 Fe1 115.19(8)
C1 P1 Fe1 108.89(9)
C8 C3 C4 118.4(2)
C8 C3 P1 123.91(19)
C4 C3 P1 117.66(18)
C5 C4 C3 121.1(2)
C5 C4 H4 119.4
C3 C4 H4 119.4
C4 C5 C6 120.0(2)
C4 C5 H5 120.0
C6 C5 H5 120.0
C7 C6 C5 119.4(2)
C7 C6 H6 120.3
C5 C6 H6 120.3
C8 C7 C6 120.6(2)
C8 C7 H7 119.7
C6 C7 H7 119.7
C3 C8 C7 120.6(2)
C3 C8 H8 119.7
C7 C8 H8 119.7
C14 C9 C10 117.9(2)
C14 C9 P1 122.45(18)
C10 C9 P1 119.3(2)
C11 C10 C9 121.3(3)
C11 C10 H10 119.4
C9 C10 H10 119.4
C10 C11 C12 120.2(2)
C10 C11 H11 119.9
C12 C11 H11 119.9
C13 C12 C11 119.7(2)
C13 C12 H12 120.1
C11 C12 H12 120.1
C12 C13 C14 120.1(3)
C12 C13 H13 119.9
C14 C13 H13 119.9
C13 C14 C9 120.8(2)
C13 C14 H14 119.6
C9 C14 H14 119.6
C15 P2 C21 103.99(12)
C15 P2 C2 105.50(11)
C21 P2 C2 103.10(11)
C15 P2 Fe1 114.43(8)
C21 P2 Fe1 119.60(9)
C2 P2 Fe1 108.83(8)
C20 C15 C16 118.9(2)
C20 C15 P2 117.75(19)
C16 C15 P2 123.21(19)
C17 C16 C15 120.6(2)
C17 C16 H16 119.7
C15 C16 H16 119.7
C16 C17 C18 120.1(2)
C16 C17 H17 120.0
C18 C17 H17 120.0
C19 C18 C17 119.6(2)
C19 C18 H18 120.2
C17 C18 H18 120.2
C20 C19 C18 120.4(2)
C20 C19 H19 119.8
C18 C19 H19 119.8
C19 C20 C15 120.4(2)
C19 C20 H20 119.8
C15 C20 H20 119.8
C26 C21 C22 118.8(2)
C26 C21 P2 119.5(2)
C22 C21 P2 121.69(19)
C21 C22 C23 120.2(2)
C21 C22 H22 119.9
C23 C22 H22 119.9
C24 C23 C22 120.0(3)
C24 C23 H23 120.0
C22 C23 H23 120.0
C23 C24 C25 120.4(2)
C23 C24 H24 119.8
C25 C24 H24 119.8
C24 C25 C26 119.8(3)
C24 C25 H25 120.1
C26 C25 H25 120.1
C25 C26 C21 120.7(3)
C25 C26 H26 119.6
C21 C26 H26 119.6
C28 C27 C31 107.3(2)
C28 C27 Fe1 70.47(14)
C31 C27 Fe1 70.56(14)
C28 C27 H27 126.3
C31 C27 H27 126.3
Fe1 C27 H27 124.3
C29 C28 C27 109.1(2)
C29 C28 Fe1 71.16(14)
C27 C28 Fe1 69.71(14)
C29 C28 H28 125.5
C27 C28 H28 125.5
Fe1 C28 H28 125.2
C28 C29 C30 106.8(2)
C28 C29 Fe1 69.43(14)
C30 C29 Fe1 70.00(14)
C28 C29 H29 126.6
C30 C29 H29 126.6
Fe1 C29 H29 125.6
C31 C30 C29 108.8(2)
C31 C30 Fe1 69.91(14)
C29 C30 Fe1 70.39(14)
C31 C30 H30 125.6
C29 C30 H30 125.6
Fe1 C30 H30 125.7
C30 C31 C27 108.0(2)
C30 C31 Fe1 70.89(15)
C27 C31 Fe1 69.46(14)
C30 C31 H31 126.0
C27 C31 H31 126.0
Fe1 C31 H31 125.2
C32 N1 Fe1 177.8(2)
N1 C32 C33 178.2(3)
C32 C33 H33A 109.5
C32 C33 H33B 109.5
H33A C33 H33B 109.5
C32 C33 H33C 109.5
H33A C33 H33C 109.5
H33B C33 H33C 109.5
N2 C34 C35 178.4(4)
C34 C35 H35A 109.5
C34 C35 H35B 109.5
H35A C35 H35B 109.5
C34 C35 H35C 109.5
H35A C35 H35C 109.5
H35B C35 H35C 109.5

loop_
_geom_bond_atom_site_label_1
_geom_bond_atom_site_label_2
_geom_bond_distance
Fe1 N1 1.900(2)
Fe1 C27 2.079(2)
Fe1 C28 2.089(2)
Fe1 C31 2.094(2)
Fe1 C30 2.107(2)
Fe1 C29 2.112(2)
Fe1 P1 2.2188(7)
Fe1 P2 2.2194(7)
C1 C2 1.530(4)
C1 P1 1.838(3)
C1 H1A 0.9900
C1 H1B 0.9900
C2 P2 1.854(2)
C2 H2A 0.9900
C2 H2B 0.9900
P1 C9 1.827(3)
P1 C3 1.828(2)
C3 C8 1.389(3)
C3 C4 1.405(3)
C4 C5 1.382(4)
C4 H4 0.9500
C5 C6 1.392(4)
C5 H5 0.9500
C6 C7 1.391(4)
C6 H6 0.9500
C7 C8 1.391(4)
C7 H7 0.9500
C8 H8 0.9500
C9 C14 1.396(4)
C9 C10 1.405(3)
C10 C11 1.375(4)
C10 H10 0.9500
C11 C12 1.389(4)
C11 H11 0.9500
C12 C13 1.384(4)
C12 H12 0.9500
C13 C14 1.393(4)
C13 H13 0.9500
C14 H14 0.9500
P2 C15 1.824(3)
P2 C21 1.828(3)
C15 C20 1.398(3)
C15 C16 1.398(3)
C16 C17 1.386(4)
C16 H16 0.9500
C17 C18 1.393(4)
C17 H17 0.9500
C18 C19 1.391(4)
C18 H18 0.9500
C19 C20 1.385(4)
C19 H19 0.9500
C20 H20 0.9500
C21 C26 1.397(4)
C21 C22 1.399(4)
C22 C23 1.401(4)
C22 H22 0.9500
C23 C24 1.380(4)
C23 H23 0.9500
C24 C25 1.388(4)
C24 H24 0.9500
C25 C26 1.390(3)
C25 H25 0.9500
C26 H26 0.9500
C27 C28 1.420(4)
C27 C31 1.427(4)
C27 H27 0.9500
C28 C29 1.417(3)
C28 H28 0.9500
C29 C30 1.429(4)
C29 H29 0.9500
C30 C31 1.410(4)
C30 H30 0.9500
C31 H31 0.9500
N1 C32 1.141(3)
C32 C33 1.461(4)
C33 H33A 0.9800
C33 H33B 0.9800
C33 H33C 0.9800
N2 C34 1.126(4)
C34 C35 1.447(5)
C35 H35A 0.9800
C35 H35B 0.9800
C35 H35C 0.9800

loop_
_geom_torsion_atom_site_label_1
_geom_torsion_atom_site_label_2
_geom_torsion_atom_site_label_3
_geom_torsion_atom_site_label_4
_geom_torsion
P1 C1 C2 P2 -48.98(19)
C2 C1 P1 C9 169.67(16)
C2 C1 P1 C3 -81.08(18)
C2 C1 P1 Fe1 42.76(18)
N1 Fe1 P1 C9 136.27(11)
C27 Fe1 P1 C9 -24.25(12)
C28 Fe1 P1 C9 -45.18(14)
C31 Fe1 P1 C9 15.76(12)
C30 Fe1 P1 C9 42.82(13)
C29 Fe1 P1 C9 14.2(2)
P2 Fe1 P1 C9 -135.73(9)
N1 Fe1 P1 C3 13.07(11)
C27 Fe1 P1 C3 -147.44(12)
C28 Fe1 P1 C3 -168.38(13)
C31 Fe1 P1 C3 -107.44(12)
C30 Fe1 P1 C3 -80.38(13)
C29 Fe1 P1 C3 -109.0(2)
P2 Fe1 P1 C3 101.07(9)
N1 Fe1 P1 C1 -104.47(11)
C27 Fe1 P1 C1 95.02(11)
C28 Fe1 P1 C1 74.09(13)
C31 Fe1 P1 C1 135.02(11)
C30 Fe1 P1 C1 162.09(12)
C29 Fe1 P1 C1 133.5(2)
P2 Fe1 P1 C1 -16.47(9)
C9 P1 C3 C8 104.0(2)
C1 P1 C3 C8 -6.1(3)
Fe1 P1 C3 C8 -125.8(2)
C9 P1 C3 C4 -79.1(2)
C1 P1 C3 C4 170.9(2)
Fe1 P1 C3 C4 51.1(2)
C8 C3 C4 C5 -1.9(4)
P1 C3 C4 C5 -179.0(2)
C3 C4 C5 C6 2.1(4)
C4 C5 C6 C7 -1.3(4)
C5 C6 C7 C8 0.2(4)
C4 C3 C8 C7 0.8(4)
P1 C3 C8 C7 177.7(2)
C6 C7 C8 C3 0.0(4)
C3 P1 C9 C14 24.3(2)
C1 P1 C9 C14 134.3(2)
Fe1 P1 C9 C14 -104.4(2)
C3 P1 C9 C10 -162.7(2)
C1 P1 C9 C10 -52.7(2)
Fe1 P1 C9 C10 68.5(2)
C14 C9 C10 C11 1.4(4)
P1 C9 C10 C11 -171.9(2)
C9 C10 C11 C12 -0.7(4)
C10 C11 C12 C13 -0.7(4)
C11 C12 C13 C14 1.4(4)
C12 C13 C14 C9 -0.7(4)
C10 C9 C14 C13 -0.7(4)
P1 C9 C14 C13 172.36(19)
C1 C2 P2 C15 159.64(16)
C1 C2 P2 C21 -91.56(18)
C1 C2 P2 Fe1 36.41(18)
N1 Fe1 P2 C15 -32.50(11)
C27 Fe1 P2 C15 137.16(12)
C28 Fe1 P2 C15 100.84(11)
C31 Fe1 P2 C15 143.66(18)
C30 Fe1 P2 C15 56.70(17)
C29 Fe1 P2 C15 64.59(12)
P1 Fe1 P2 C15 -125.70(9)
N1 Fe1 P2 C21 -156.80(11)
C27 Fe1 P2 C21 12.86(12)
C28 Fe1 P2 C21 -23.46(12)
C31 Fe1 P2 C21 19.36(19)
C30 Fe1 P2 C21 -67.60(17)
C29 Fe1 P2 C21 -59.71(12)
P1 Fe1 P2 C21 110.00(10)
N1 Fe1 P2 C2 85.21(11)
C27 Fe1 P2 C2 -105.13(12)
C28 Fe1 P2 C2 -141.45(11)
C31 Fe1 P2 C2 -98.63(18)
C30 Fe1 P2 C2 174.41(16)
C29 Fe1 P2 C2 -177.70(11)
P1 Fe1 P2 C2 -7.99(9)
C21 P2 C15 C20 78.7(2)
C2 P2 C15 C20 -173.19(19)
Fe1 P2 C15 C20 -53.6(2)
C21 P2 C15 C16 -105.1(2)
C2 P2 C15 C16 3.0(2)
Fe1 P2 C15 C16 122.65(19)
C20 C15 C16 C17 1.4(4)
P2 C15 C16 C17 -174.8(2)
C15 C16 C17 C18 -1.7(4)
C16 C17 C18 C19 0.6(4)
C17 C18 C19 C20 0.9(4)
C18 C19 C20 C15 -1.2(4)
C16 C15 C20 C19 0.1(4)
P2 C15 C20 C19 176.5(2)
C15 P2 C21 C26 -170.57(19)
C2 P2 C21 C26 79.5(2)
Fe1 P2 C21 C26 -41.4(2)
C15 P2 C21 C22 10.5(2)
C2 P2 C21 C22 -99.4(2)
Fe1 P2 C21 C22 139.73(18)
C26 C21 C22 C23 -0.8(4)
P2 C21 C22 C23 178.12(19)
C21 C22 C23 C24 0.7(4)
C22 C23 C24 C25 -0.2(4)
C23 C24 C25 C26 -0.3(4)
C24 C25 C26 C21 0.2(4)
C22 C21 C26 C25 0.3(4)
P2 C21 C26 C25 -178.62(19)
N1 Fe1 C27 C28 84.6(3)
C31 Fe1 C27 C28 117.4(2)
C30 Fe1 C27 C28 80.17(16)
C29 Fe1 C27 C28 36.88(15)
P1 Fe1 C27 C28 -156.15(13)
P2 Fe1 C27 C28 -67.40(15)
N1 Fe1 C27 C31 -32.8(3)
C28 Fe1 C27 C31 -117.4(2)
C30 Fe1 C27 C31 -37.24(15)
C29 Fe1 C27 C31 -80.53(16)
P1 Fe1 C27 C31 86.44(14)
P2 Fe1 C27 C31 175.18(13)
C31 C27 C28 C29 0.8(3)
Fe1 C27 C28 C29 -60.52(17)
C31 C27 C28 Fe1 61.28(16)
N1 Fe1 C28 C29 -28.9(2)
C27 Fe1 C28 C29 119.6(2)
C31 Fe1 C28 C29 81.15(17)
C30 Fe1 C28 C29 38.14(16)
P1 Fe1 C28 C29 153.13(13)
P2 Fe1 C28 C29 -119.52(15)
N1 Fe1 C28 C27 -148.47(15)
C31 Fe1 C28 C27 -38.47(15)
C30 Fe1 C28 C27 -81.47(16)
C29 Fe1 C28 C27 -119.6(2)
P1 Fe1 C28 C27 33.52(18)
P2 Fe1 C28 C27 120.86(14)
C27 C28 C29 C30 -0.7(3)
Fe1 C28 C29 C30 -60.32(17)
C27 C28 C29 Fe1 59.63(17)
N1 Fe1 C29 C28 159.29(16)
C27 Fe1 C29 C28 -37.26(16)
C31 Fe1 C29 C28 -80.95(17)
C30 Fe1 C29 C28 -117.8(2)
P1 Fe1 C29 C28 -79.3(3)
P2 Fe1 C29 C28 68.41(16)
N1 Fe1 C29 C30 -82.96(15)
C27 Fe1 C29 C30 80.50(16)
C28 Fe1 C29 C30 117.8(2)
C31 Fe1 C29 C30 36.80(15)
P1 Fe1 C29 C30 38.5(3)
P2 Fe1 C29 C30 -173.84(12)
C28 C29 C30 C31 0.4(3)
Fe1 C29 C30 C31 -59.59(17)
C28 C29 C30 Fe1 59.95(17)
N1 Fe1 C30 C31 -140.36(16)
C27 Fe1 C30 C31 37.96(15)
C28 Fe1 C30 C31 81.65(16)
C29 Fe1 C30 C31 119.6(2)
P1 Fe1 C30 C31 -45.89(17)
P2 Fe1 C30 C31 131.21(16)
N1 Fe1 C30 C29 100.03(15)
C27 Fe1 C30 C29 -81.65(16)
C28 Fe1 C30 C29 -37.95(15)
C31 Fe1 C30 C29 -119.6(2)
P1 Fe1 C30 C29 -165.50(12)
P2 Fe1 C30 C29 11.6(2)
C29 C30 C31 C27 0.1(3)
Fe1 C30 C31 C27 -59.79(17)
C29 C30 C31 Fe1 59.89(17)
C28 C27 C31 C30 -0.5(3)
Fe1 C27 C31 C30 60.69(17)
C28 C27 C31 Fe1 -61.21(17)
N1 Fe1 C31 C30 47.52(18)
C27 Fe1 C31 C30 -118.6(2)
C28 Fe1 C31 C30 -80.31(16)
C29 Fe1 C31 C30 -37.17(15)
P1 Fe1 C31 C30 143.39(14)
P2 Fe1 C31 C30 -128.05(16)
N1 Fe1 C31 C27 166.15(14)
C28 Fe1 C31 C27 38.32(15)
C30 Fe1 C31 C27 118.6(2)
C29 Fe1 C31 C27 81.46(16)
P1 Fe1 C31 C27 -97.98(14)
P2 Fe1 C31 C27 -9.4(3)
C27 Fe1 N1 C32 -161(6)
C28 Fe1 N1 C32 -100(6)
C31 Fe1 N1 C32 175(100)
C30 Fe1 N1 C32 -157(6)
C29 Fe1 N1 C32 -118(6)
P1 Fe1 N1 C32 79(6)
P2 Fe1 N1 C32 -7(6)
Fe1 N1 C32 C33 -56(13)
